data_7205436
loop_
_publ_author_name
'Sun, Di'
'Wei, Zhan-Hua'
'Yang, Cheng-Feng'
'Wang, Dan-Feng'
'Zhang, Na'
'Huang, Rong-Bin'
'Zheng, Lan-Sun'

_publ_section_title
;
 pH-Dependent Ag(i) coordination architectures constructed from
 4-cyanopyridine and phthalic acid: from discrete structure to 2D sheet
;
_journal_issue 5
_journal_name_full CrystEngComm
_journal_page_first 1591
_journal_paper_doi 10.1039/c0ce00539h
_journal_volume 13
_journal_year 2011
_chemical_formula_moiety 'C20 H16 Ag2 N4 O6, 3(H2 O) '
_chemical_formula_sum 'C20 H22 Ag2 N4 O9'
_chemical_formula_weight 678.16
_chemical_name_systematic
;
?
;
_space_group_IT_number 2
_symmetry_cell_setting triclinic
_symmetry_space_group_name_Hall '-P 1'
_symmetry_space_group_name_H-M 'P -1'
_atom_sites_solution_hydrogens geom
_atom_sites_solution_primary direct
_atom_sites_solution_secondary difmap
_audit_creation_method SHELXL-97
_cell_angle_alpha 69.44(3)
_cell_angle_beta 70.84(3)
_cell_angle_gamma 87.16(3)
_cell_formula_units_Z 2
_cell_length_a 9.906(2)
_cell_length_b 11.060(2)
_cell_length_c 11.520(2)
_cell_measurement_reflns_used 9142
_cell_measurement_temperature 173(2)
_cell_measurement_theta_max 54.92
_cell_measurement_theta_min 6.10
_cell_volume 1113.2(5)
_computing_cell_refinement RAPID-AUTO
_computing_data_collection 'RAPID-AUTO (Rigaku Corporation, 1998)'
_computing_data_reduction 'CrystalStructure (Rigaku/MSC and Rigaku Corporation, 2002)'
_computing_molecular_graphics 'SHELXL-97 (Sheldrick, 1997)'
_computing_publication_material 'SHELXL-97 (Sheldrick, 1997)'
_computing_structure_refinement 'SHELXL-97 (Sheldrick, 1997)'
_computing_structure_solution 'SHELXS-97 (Sheldrick, 1997)'
_diffrn_ambient_temperature 173(2)
_diffrn_measured_fraction_theta_full 0.996
_diffrn_measured_fraction_theta_max 0.996
_diffrn_measurement_device_type 'Rigaku RAXIS-RAPID'
_diffrn_measurement_method '\w scan'
_diffrn_radiation_monochromator graphite
_diffrn_radiation_source 'fine-focus sealed tube'
_diffrn_radiation_type MoK\a
_diffrn_radiation_wavelength 0.71073
_diffrn_reflns_av_R_equivalents 0.0354
_diffrn_reflns_av_sigmaI/netI 0.0442
_diffrn_reflns_limit_h_max 11
_diffrn_reflns_limit_h_min -11
_diffrn_reflns_limit_k_max 12
_diffrn_reflns_limit_k_min -13
_diffrn_reflns_limit_l_max 13
_diffrn_reflns_limit_l_min -12
_diffrn_reflns_number 8700
_diffrn_reflns_theta_full 25.00
_diffrn_reflns_theta_max 25.00
_diffrn_reflns_theta_min 3.05
_exptl_absorpt_coefficient_mu 1.821
_exptl_absorpt_correction_T_max 0.8680
_exptl_absorpt_correction_T_min 0.8389
_exptl_absorpt_correction_type multi-scan
_exptl_absorpt_process_details 'ABSCOR (Higashi, 1995)'
_exptl_crystal_colour colorless
_exptl_crystal_density_diffrn 2.023
_exptl_crystal_density_method 'not measured'
_exptl_crystal_description block
_exptl_crystal_F_000 672
_exptl_crystal_size_max 0.10
_exptl_crystal_size_mid 0.08
_exptl_crystal_size_min 0.08
_refine_diff_density_max 1.992
_refine_diff_density_min -1.249
_refine_diff_density_rms 0.133
_refine_ls_extinction_method none
_refine_ls_goodness_of_fit_ref 1.094
_refine_ls_hydrogen_treatment constr
_refine_ls_matrix_type full
_refine_ls_number_parameters 316
_refine_ls_number_reflns 3896
_refine_ls_number_restraints 1
_refine_ls_restrained_S_all 1.095
_refine_ls_R_factor_all 0.0451
_refine_ls_R_factor_gt 0.0388
_refine_ls_shift/su_max 0.024
_refine_ls_shift/su_mean 0.004
_refine_ls_structure_factor_coef Fsqd
_refine_ls_weighting_details 'calc w=1/[\s^2^(Fo^2^)+(0.0628P)^2^+0.7710P] where P=(Fo^2^+2Fc^2^)/3'
_refine_ls_weighting_scheme calc
_refine_ls_wR_factor_gt 0.1033
_refine_ls_wR_factor_ref 0.1072
_reflns_number_gt 3349
_reflns_number_total 3896
_reflns_threshold_expression >2sigma(I)
_cod_data_source_file C0CE00539H.TXT
_cod_data_source_block p4
_cod_original_cell_volume 1113.2(4)
_cod_original_sg_symbol_H-M P-1
_cod_database_code 7205436

loop_
_symmetry_equiv_pos_as_xyz
'x, y, z'
'-x, -y, -z'

loop_
_atom_site_label
_atom_site_type_symbol
_atom_site_fract_x
_atom_site_fract_y
_atom_site_fract_z
_atom_site_U_iso_or_equiv
_atom_site_adp_type
_atom_site_occupancy
_atom_site_symmetry_multiplicity
_atom_site_calc_flag
_atom_site_refinement_flags
_atom_site_disorder_assembly
_atom_site_disorder_group
Ag1 Ag 0.44994(4) 0.64015(3) 0.42821(3) 0.02459(14) Uani 1 1 d . . .
Ag2 Ag 0.51122(4) 0.16168(3) -0.10790(3) 0.02969(14) Uani 1 1 d . . .
C1 C 0.3210(5) 0.3066(4) 0.0696(4) 0.0225(9) Uani 1 1 d . . .
H1A H 0.2467 0.2802 0.0465 0.027 Uiso 1 1 calc R . .
C2 C 0.2881(5) 0.3811(4) 0.1482(4) 0.0205(9) Uani 1 1 d . . .
H2A H 0.1927 0.4044 0.1781 0.025 Uiso 1 1 calc R . .
C3 C 0.3941(5) 0.4220(4) 0.1837(4) 0.0178(9) Uani 1 1 d . . .
C4 C 0.5308(5) 0.3843(4) 0.1371(4) 0.0176(9) Uani 1 1 d . . .
H4A H 0.6067 0.4098 0.1590 0.021 Uiso 1 1 calc R . .
C5 C 0.5566(5) 0.3094(4) 0.0587(4) 0.0203(9) Uani 1 1 d . . .
H5A H 0.6514 0.2852 0.0279 0.024 Uiso 1 1 calc R . .
C6 C 0.3626(5) 0.5029(4) 0.2696(4) 0.0181(9) Uani 1 1 d U . .
C7 C 0.6739(5) 0.0097(4) -0.2909(4) 0.0275(10) Uani 1 1 d . . .
H7A H 0.7566 0.0383 -0.2804 0.033 Uiso 1 1 calc R . .
C8 C 0.6897(5) -0.0697(4) -0.3623(4) 0.0244(10) Uani 1 1 d . . .
H8A H 0.7818 -0.0953 -0.4001 0.029 Uiso 1 1 calc R . .
C9 C 0.5706(5) -0.1122(4) -0.3792(4) 0.0208(9) Uani 1 1 d . . .
C10 C 0.4393(5) -0.0706(4) -0.3240(4) 0.0228(9) Uani 1 1 d . . .
H10A H 0.3554 -0.0967 -0.3345 0.027 Uiso 1 1 calc R . .
C11 C 0.4315(5) 0.0098(4) -0.2531(4) 0.0246(10) Uani 1 1 d . . .
H11A H 0.3406 0.0380 -0.2163 0.030 Uiso 1 1 calc R . .
C12 C 0.5796(5) -0.2012(4) -0.4555(4) 0.0207(9) Uani 1 1 d . . .
C13 C 0.0819(4) 0.7398(4) 0.5358(4) 0.0197(9) Uani 1 1 d . . .
C14 C 0.0775(4) 0.7529(4) 0.6641(4) 0.0183(9) Uani 1 1 d . . .
C15 C 0.0524(5) 0.8739(4) 0.6779(4) 0.0223(9) Uani 1 1 d . . .
H15A H 0.0345 0.9436 0.6091 0.027 Uiso 1 1 calc R . .
C16 C 0.0532(5) 0.8934(4) 0.7894(4) 0.0261(10) Uani 1 1 d . . .
H16A H 0.0370 0.9763 0.7966 0.031 Uiso 1 1 calc R . .
C17 C 0.0774(5) 0.7927(4) 0.8906(4) 0.0269(10) Uani 1 1 d . . .
H17A H 0.0774 0.8057 0.9678 0.032 Uiso 1 1 calc R . .
C18 C 0.1018(5) 0.6717(4) 0.8788(4) 0.0228(9) Uani 1 1 d . . .
H18A H 0.1184 0.6024 0.9486 0.027 Uiso 1 1 calc R . .
C19 C 0.1023(4) 0.6507(4) 0.7660(4) 0.0181(8) Uani 1 1 d . . .
C20 C 0.1178(5) 0.5138(4) 0.7678(4) 0.0228(9) Uani 1 1 d . . .
N1 N 0.4550(4) 0.2693(3) 0.0238(3) 0.0194(8) Uani 1 1 d . . .
N2 N 0.5434(4) 0.0493(3) -0.2338(3) 0.0210(8) Uani 1 1 d . . .
N3 N 0.2296(4) 0.5338(4) 0.3124(4) 0.0283(9) Uani 1 1 d . . .
H3A H 0.2080 0.5800 0.3637 0.034 Uiso 1 1 calc R . .
H3B H 0.1625 0.5081 0.2897 0.034 Uiso 1 1 calc R . .
N4 N 0.7086(4) -0.2287(4) -0.5172(4) 0.0295(9) Uani 1 1 d . . .
H4B H 0.7179 -0.2790 -0.5637 0.035 Uiso 1 1 calc R . .
H4C H 0.7850 -0.1968 -0.5119 0.035 Uiso 1 1 calc R . .
O1W O -0.0124(3) 0.2164(3) 0.7552(3) 0.0272(7) Uani 1 1 d . . .
H1WA H -0.0108 0.2940 0.7529 0.033 Uiso 1 1 d R . .
H1WB H 0.0036 0.2041 0.6832 0.033 Uiso 1 1 d R . .
O1 O 0.4639(4) 0.5397(3) 0.3018(4) 0.0378(8) Uani 1 1 d U . .
O2W O 0.7527(4) 0.0629(3) -0.0510(3) 0.0394(8) Uani 1 1 d . . .
H2WB H 0.7486 -0.0118 0.0063 0.047 Uiso 1 1 d R . .
H2WA H 0.8346 0.1038 -0.0926 0.047 Uiso 1 1 d R . .
O2 O 0.4670(4) -0.2474(3) -0.4625(4) 0.0401(9) Uani 1 1 d . . .
O3W O 0.2170(4) 0.1945(3) 0.8590(3) 0.0365(8) Uani 1 1 d . . .
H3WA H 0.2341 0.2761 0.8313 0.044 Uiso 1 1 d R . .
H3WB H 0.1369 0.1802 0.8522 0.044 Uiso 1 1 d R . .
O3 O 0.0136(3) 0.4588(3) 0.7613(3) 0.0294(7) Uani 1 1 d . . .
O4 O 0.2275(4) 0.4604(3) 0.7865(4) 0.0344(8) Uani 1 1 d . . .
O5 O 0.1713(4) 0.6697(3) 0.4928(3) 0.0320(8) Uani 1 1 d . . .
O6 O -0.0034(3) 0.8031(3) 0.4806(3) 0.0272(7) Uani 1 1 d . . .

loop_
_atom_site_aniso_label
_atom_site_aniso_U_11
_atom_site_aniso_U_22
_atom_site_aniso_U_33
_atom_site_aniso_U_23
_atom_site_aniso_U_13
_atom_site_aniso_U_12
Ag1 0.0349(2) 0.0248(2) 0.0263(2) -0.01742(15) -0.01705(16) 0.00475(15)
Ag2 0.0364(3) 0.0330(2) 0.0293(2) -0.02455(17) -0.00832(17) 0.00037(16)
C1 0.024(2) 0.026(2) 0.020(2) -0.0100(17) -0.0093(18) -0.0026(18)
C2 0.022(2) 0.023(2) 0.021(2) -0.0108(16) -0.0097(17) 0.0020(17)
C3 0.023(2) 0.016(2) 0.015(2) -0.0046(15) -0.0080(17) 0.0024(16)
C4 0.019(2) 0.020(2) 0.016(2) -0.0065(16) -0.0088(17) 0.0016(16)
C5 0.024(2) 0.022(2) 0.017(2) -0.0075(16) -0.0092(18) 0.0064(17)
C6 0.025(2) 0.019(2) 0.013(2) -0.0064(15) -0.0086(17) 0.0002(16)
C7 0.041(3) 0.025(2) 0.020(2) -0.0117(18) -0.008(2) -0.002(2)
C8 0.022(2) 0.033(2) 0.022(2) -0.0131(18) -0.0082(18) 0.0030(18)
C9 0.024(2) 0.021(2) 0.015(2) -0.0020(16) -0.0090(17) 0.0023(17)
C10 0.024(2) 0.022(2) 0.024(2) -0.0065(17) -0.0127(18) 0.0028(18)
C11 0.027(3) 0.028(2) 0.023(2) -0.0155(18) -0.0075(19) 0.0107(18)
C12 0.023(2) 0.022(2) 0.017(2) -0.0049(16) -0.0083(18) 0.0011(17)
C13 0.017(2) 0.023(2) 0.021(2) -0.0106(17) -0.0053(17) -0.0019(17)
C14 0.017(2) 0.022(2) 0.019(2) -0.0109(16) -0.0049(16) -0.0016(16)
C15 0.019(2) 0.025(2) 0.023(2) -0.0104(17) -0.0053(17) 0.0019(17)
C16 0.024(2) 0.025(2) 0.037(3) -0.0213(19) -0.008(2) 0.0010(18)
C17 0.023(2) 0.040(3) 0.026(2) -0.021(2) -0.0075(19) -0.0004(19)
C18 0.021(2) 0.032(2) 0.018(2) -0.0092(17) -0.0091(17) -0.0003(18)
C19 0.014(2) 0.021(2) 0.023(2) -0.0101(16) -0.0079(16) 0.0024(16)
C20 0.023(2) 0.026(2) 0.024(2) -0.0111(17) -0.0104(18) 0.0031(18)
N1 0.029(2) 0.0171(17) 0.0158(18) -0.0093(13) -0.0080(15) 0.0010(14)
N2 0.032(2) 0.0175(18) 0.0155(18) -0.0085(14) -0.0083(16) 0.0025(15)
N3 0.023(2) 0.042(2) 0.042(2) -0.0341(19) -0.0197(18) 0.0118(17)
N4 0.027(2) 0.039(2) 0.037(2) -0.0294(18) -0.0117(18) 0.0019(17)
O1W 0.040(2) 0.0212(15) 0.0254(17) -0.0118(12) -0.0131(14) 0.0034(13)
O1 0.040(2) 0.042(2) 0.040(2) -0.0223(16) -0.0161(17) 0.0033(16)
O2W 0.030(2) 0.056(2) 0.0318(19) -0.0140(16) -0.0101(15) -0.0025(16)
O2 0.052(2) 0.038(2) 0.039(2) -0.0200(16) -0.0192(18) 0.0016(17)
O3W 0.038(2) 0.0348(18) 0.047(2) -0.0190(15) -0.0232(17) 0.0143(15)
O3 0.0261(18) 0.0259(16) 0.048(2) -0.0185(14) -0.0218(15) 0.0062(13)
O4 0.0234(18) 0.0303(17) 0.060(2) -0.0212(16) -0.0233(17) 0.0096(14)
O5 0.0320(19) 0.046(2) 0.0318(18) -0.0276(16) -0.0153(15) 0.0139(15)
O6 0.0283(18) 0.0372(17) 0.0233(16) -0.0147(13) -0.0140(14) 0.0076(14)

loop_
_atom_type_symbol
_atom_type_description
_atom_type_scat_dispersion_real
_atom_type_scat_dispersion_imag
_atom_type_scat_source
C C 0.0033 0.0016 'International Tables Vol C Tables 4.2.6.8 and 6.1.1.4'
H H 0.0000 0.0000 'International Tables Vol C Tables 4.2.6.8 and 6.1.1.4'
N N 0.0061 0.0033 'International Tables Vol C Tables 4.2.6.8 and 6.1.1.4'
O O 0.0106 0.0060 'International Tables Vol C Tables 4.2.6.8 and 6.1.1.4'
Ag Ag -0.8971 1.1015 'International Tables Vol C Tables 4.2.6.8 and 6.1.1.4'

loop_
_geom_angle_atom_site_label_1
_geom_angle_atom_site_label_2
_geom_angle_atom_site_label_3
_geom_angle
_geom_angle_site_symmetry_1
_geom_angle_site_symmetry_3
_geom_angle_publ_flag
O1 Ag1 O2 171.48(15) . 1_566 y
O1 Ag1 Ag1 76.00(10) . 2_666 ?
O2 Ag1 Ag1 104.60(10) 1_566 2_666 ?
N1 Ag2 N2 173.94(14) . . y
N1 C1 C2 123.0(4) . . ?
N1 C1 H1A 118.5 . . ?
C2 C1 H1A 118.5 . . ?
C1 C2 C3 120.2(4) . . ?
C1 C2 H2A 119.9 . . ?
C3 C2 H2A 119.9 . . ?
C2 C3 C4 117.0(4) . . ?
C2 C3 C6 121.9(4) . . ?
C4 C3 C6 121.1(4) . . ?
C5 C4 C3 119.9(4) . . ?
C5 C4 H4A 120.0 . . ?
C3 C4 H4A 120.0 . . ?
N1 C5 C4 123.6(4) . . ?
N1 C5 H5A 118.2 . . ?
C4 C5 H5A 118.2 . . ?
O1 C6 N3 121.2(4) . . ?
O1 C6 C3 120.7(4) . . ?
N3 C6 C3 118.1(4) . . ?
N2 C7 C8 122.6(4) . . ?
N2 C7 H7A 118.7 . . ?
C8 C7 H7A 118.7 . . ?
C7 C8 C9 119.6(4) . . ?
C7 C8 H8A 120.2 . . ?
C9 C8 H8A 120.2 . . ?
C10 C9 C8 118.0(4) . . ?
C10 C9 C12 119.4(4) . . ?
C8 C9 C12 122.6(4) . . ?
C9 C10 C11 119.1(4) . . ?
C9 C10 H10A 120.4 . . ?
C11 C10 H10A 120.4 . . ?
N2 C11 C10 123.8(4) . . ?
N2 C11 H11A 118.1 . . ?
C10 C11 H11A 118.1 . . ?
O2 C12 N4 120.5(4) . . ?
O2 C12 C9 122.0(4) . . ?
N4 C12 C9 117.5(4) . . ?
O5 C13 O6 125.5(4) . . ?
O5 C13 C14 117.2(4) . . ?
O6 C13 C14 117.3(4) . . ?
C19 C14 C15 119.1(4) . . ?
C19 C14 C13 122.5(4) . . ?
C15 C14 C13 118.3(4) . . ?
C16 C15 C14 121.1(4) . . ?
C16 C15 H15A 119.4 . . ?
C14 C15 H15A 119.4 . . ?
C15 C16 C17 120.0(4) . . ?
C15 C16 H16A 120.0 . . ?
C17 C16 H16A 120.0 . . ?
C16 C17 C18 119.6(4) . . ?
C16 C17 H17A 120.2 . . ?
C18 C17 H17A 120.2 . . ?
C17 C18 C19 121.0(4) . . ?
C17 C18 H18A 119.5 . . ?
C19 C18 H18A 119.5 . . ?
C14 C19 C18 119.1(4) . . ?
C14 C19 C20 124.0(4) . . ?
C18 C19 C20 116.7(4) . . ?
O3 C20 O4 125.2(4) . . ?
O3 C20 C19 116.9(4) . . ?
O4 C20 C19 117.7(4) . . ?
C5 N1 C1 116.3(4) . . ?
C5 N1 Ag2 120.1(3) . . ?
C1 N1 Ag2 123.5(3) . . ?
C11 N2 C7 116.9(4) . . ?
C11 N2 Ag2 119.3(3) . . ?
C7 N2 Ag2 123.7(3) . . ?
C6 N3 H3A 120.0 . . ?
C6 N3 H3B 120.0 . . ?
H3A N3 H3B 120.0 . . ?
C12 N4 H4B 120.0 . . ?
C12 N4 H4C 120.0 . . ?
H4B N4 H4C 120.0 . . ?
H1WA O1W H1WB 118.0 . . ?
C6 O1 Ag1 129.2(3) . . ?
H2WB O2W H2WA 117.3 . . ?
C12 O2 Ag1 129.6(3) . 1_544 ?
H3WA O3W H3WB 107.6 . . ?

loop_
_geom_bond_atom_site_label_1
_geom_bond_atom_site_label_2
_geom_bond_distance
_geom_bond_site_symmetry_2
_geom_bond_publ_flag
Ag1 O1 2.089(4) . y
Ag1 O2 2.103(4) 1_566 y
Ag1 Ag1 3.2406(12) 2_666 y
Ag2 N1 2.163(3) . y
Ag2 N2 2.162(4) . y
C1 N1 1.360(6) . ?
C1 C2 1.381(6) . ?
C1 H1A 0.9500 . ?
C2 C3 1.391(6) . ?
C2 H2A 0.9500 . ?
C3 C4 1.385(7) . ?
C3 C6 1.506(6) . ?
C4 C5 1.386(6) . ?
C4 H4A 0.9500 . ?
C5 N1 1.344(6) . ?
C5 H5A 0.9500 . ?
C6 O1 1.304(5) . ?
C6 N3 1.321(6) . ?
C7 N2 1.373(6) . ?
C7 C8 1.372(6) . ?
C7 H7A 0.9500 . ?
C8 C9 1.386(6) . ?
C8 H8A 0.9500 . ?
C9 C10 1.383(7) . ?
C9 C12 1.516(6) . ?
C10 C11 1.387(6) . ?
C10 H10A 0.9500 . ?
C11 N2 1.321(6) . ?
C11 H11A 0.9500 . ?
C12 O2 1.287(6) . ?
C12 N4 1.322(6) . ?
C13 O5 1.243(5) . ?
C13 O6 1.260(5) . ?
C13 C14 1.522(6) . ?
C14 C19 1.394(6) . ?
C14 C15 1.403(6) . ?
C15 C16 1.378(6) . ?
C15 H15A 0.9500 . ?
C16 C17 1.379(7) . ?
C16 H16A 0.9500 . ?
C17 C18 1.393(6) . ?
C17 H17A 0.9500 . ?
C18 C19 1.397(6) . ?
C18 H18A 0.9500 . ?
C19 C20 1.508(6) . ?
C20 O3 1.259(5) . ?
C20 O4 1.256(6) . ?
N3 H3A 0.8800 . ?
N3 H3B 0.8800 . ?
N4 H4B 0.8800 . ?
N4 H4C 0.8800 . ?
O1W H1WA 0.8500 . ?
O1W H1WB 0.8501 . ?
O2W H2WB 0.8500 . ?
O2W H2WA 0.8500 . ?
O2 Ag1 2.103(3) 1_544 ?
O3W H3WA 0.8500 . ?
O3W H3WB 0.8500 . ?

loop_
_geom_hbond_atom_site_label_D
_geom_hbond_atom_site_label_H
_geom_hbond_atom_site_label_A
_geom_hbond_distance_DH
_geom_hbond_distance_HA
_geom_hbond_distance_DA
_geom_hbond_angle_DHA
_geom_hbond_site_symmetry_A
N3 H3A O5 0.88 1.99 2.869(5) 173.1 .
N4 H4C O6 0.88 2.07 2.884(5) 153.4 1_644
O1W H1WA O3 0.85 1.89 2.734(4) 171.1 .
O1W H1WB O6 0.85 1.92 2.754(4) 167.5 2_566
O2W H2WB O3W 0.85 2.16 3.003(5) 168.8 2_656
O2W H2WA O1W 0.85 1.96 2.757(5) 156.4 1_654
O3W H3WB O1W 0.85 2.07 2.859(5) 153.1 .
O3W H3WA O4 0.85 1.92 2.757(4) 167.2 .
